data_4307057
loop_
_publ_author_name
'Bhavna Hirani'
'Jian Li'
'Peter I. Djurovich'
'Muhammed Yousufuddin'
'Jonas Oxgaard'
'Petter Persson'
'Scott R. Wilson'
'Robert Bau'
'William A. Goddard'
'Mark E. Thompson'

_publ_contact_author
; 
Scott R. Wilson 
University of Illinois 
School of Chemical Sciences, Box 59-1 
505 South Mathews Avenue 
Urbana, Illinois  61801 
USA 
;
_publ_contact_author_email srwilson@uiuc.edu
_publ_contact_author_fax '1  217 244 8068'
_publ_contact_author_phone '1  217 244 1708'
_publ_section_title
;
Cyclometallated Iridium and Platinum Complexes with Noninnocent Ligands
;
_journal_name_full 'Inorganic Chemistry'
_journal_page_first 3865
_journal_page_last 3875
_journal_paper_doi 10.1021/ic061556b
_journal_volume 46
_journal_year 2007
_chemical_formula_moiety 'C25 H26 F2 N O2 Pt'
_chemical_formula_sum 'C25 H26 F2 N O2 Pt'
_chemical_formula_weight 605.56
_chemical_name_systematic
; 
? 
;
_space_group_IT_number 12
_symmetry_cell_setting monoclinic
_symmetry_space_group_name_Hall '-C 2y'
_symmetry_space_group_name_H-M 'C 1 2/m 1'
_atom_sites_solution_hydrogens geom
_atom_sites_solution_primary direct
_atom_sites_solution_secondary difmap
_audit_creation_method SHELXL-97
_audit_update_record
; 
2006-05-18   text and data added, srw 
;
_cell_angle_alpha 90.00
_cell_angle_beta 97.029(2)
_cell_angle_gamma 90.00
_cell_formula_units_Z 8
_cell_length_a 28.4405(12)
_cell_length_b 6.8183(3)
_cell_length_c 23.5381(11)
_cell_measurement_reflns_used 3625
_cell_measurement_temperature 193(2)
_cell_measurement_theta_max 24.64
_cell_measurement_theta_min 2.40
_cell_volume 4530.1(3)
_computing_cell_refinement 'SAINT V6.22 (Bruker, 2001)'
_computing_data_collection 'APEX2 V1.0-27 (Bruker, 2004)'
_computing_data_reduction 'SAINT V6.22 (Bruker, 2001)'
_computing_molecular_graphics 'SHELXTL V6.12 (Bruker, 2001)'
_computing_publication_material 'XCIF (Bruker, 2001)'
_computing_structure_refinement 'SHELXTL V6.12 (Bruker, 2001)'
_computing_structure_solution 'SHELXTL V6.12 (Bruker, 2001)'
_diffrn_ambient_temperature 193(2)
_diffrn_measured_fraction_theta_full 0.997
_diffrn_measured_fraction_theta_max 0.997
_diffrn_measurement_device 'Bruker Kappa/ApexII CCD'
_diffrn_measurement_method 'profile data from \f and \w scans'
_diffrn_radiation_monochromator graphite
_diffrn_radiation_source 'fine-focus sealed tube'
_diffrn_radiation_type MoK\a
_diffrn_radiation_wavelength 0.71073
_diffrn_radiation_wavelength_id ga19j1as5
_diffrn_reflns_av_R_equivalents 0.0000
_diffrn_reflns_av_sigmaI/netI 0.1181
_diffrn_reflns_limit_h_max 34
_diffrn_reflns_limit_h_min -34
_diffrn_reflns_limit_k_max 8
_diffrn_reflns_limit_k_min 0
_diffrn_reflns_limit_l_max 28
_diffrn_reflns_limit_l_min 0
_diffrn_reflns_number 8227
_diffrn_reflns_theta_full 25.74
_diffrn_reflns_theta_max 25.74
_diffrn_reflns_theta_min 1.74
_exptl_absorpt_coefficient_mu 6.232
_exptl_absorpt_correction_T_max 0.9385
_exptl_absorpt_correction_T_min 0.3733
_exptl_absorpt_correction_type integration
_exptl_absorpt_process_details 'SHELXTL/XPREP (Bruker, 2001)'
_exptl_crystal_colour brown
_exptl_crystal_density_diffrn 1.776
_exptl_crystal_density_method 'not measured'
_exptl_crystal_description platy
_exptl_crystal_F_000 2360
_exptl_crystal_id ga19j1as5
_exptl_crystal_preparation
; 
The data crystal was mounted using oil (Parantone-N, Exxon) to a 
0.3 mm cryo-loop (Hampton Research) with the (0 1 -1) scattering 
planes roughly normal to the spindle axis. 
;
_exptl_crystal_size_max 0.43
_exptl_crystal_size_mid 0.04
_exptl_crystal_size_min 0.01
_refine_diff_density_max 1.093
_refine_diff_density_min -1.427
_refine_diff_density_rms 0.176
_refine_ls_extinction_method none
_refine_ls_goodness_of_fit_ref 0.901
_refine_ls_hydrogen_treatment noref
_refine_ls_matrix_type full
_refine_ls_number_parameters 724
_refine_ls_number_reflns 8222
_refine_ls_number_restraints 1418
_refine_ls_restrained_S_all 0.845
_refine_ls_R_factor_all 0.0925
_refine_ls_R_factor_gt 0.0441
_refine_ls_shift/su_max 0.019
_refine_ls_shift/su_mean 0.004
_refine_ls_structure_factor_coef Fsqd
_refine_ls_weighting_details 'calc w=1/[\s^2^(Fo^2^)+(0.0475P)^2^+0.0000P] where P=(Fo^2^+2Fc^2^)/3'
_refine_ls_weighting_scheme calc
_refine_ls_wR_factor_gt 0.0928
_refine_ls_wR_factor_ref 0.1041
_reflns_number_gt 5023
_reflns_number_total 8222
_reflns_threshold_expression >2sigma(I)
_cod_data_source_file ic061556bsi20060817_022939.cif
_cod_data_source_block ga19j1as5
_cod_depositor_comments
;
The following automatic conversions were performed:
'_symmetry_cell_setting' value 'Monoclinic' changed to 'monoclinic'
according to '/home/saulius/struct/CIF-dictionaries/cif_core.dic'
dictionary named 'cif_core.dic' version 2.4.1 from 2010-06-29.

Automatic conversion script
Id: cif_fix_enum 1527 2010-12-29 10:47:43Z saulius 
;
_cod_original_sg_symbol_Hall '-C 2y '
_cod_original_sg_symbol_H-M 'C 2/m '
_cod_database_code 4307057

loop_
_symmetry_equiv_pos_as_xyz
'x, y, z'
'-x, y, -z'
'x+1/2, y+1/2, z'
'-x+1/2, y+1/2, -z'
'-x, -y, -z'
'x, -y, z'
'-x+1/2, -y+1/2, -z'
'x+1/2, -y+1/2, z'

loop_
_atom_site_label
_atom_site_type_symbol
_atom_site_fract_x
_atom_site_fract_y
_atom_site_fract_z
_atom_site_U_iso_or_equiv
_atom_site_adp_type
_atom_site_occupancy
_atom_site_symmetry_multiplicity
_atom_site_calc_flag
_atom_site_refinement_flags
_atom_site_disorder_assembly
_atom_site_disorder_group
Pt1_1 Pt 0.0630(3) 0.5000 0.2706(2) 0.0300(7) Uani 0.754(7) 2 d SPDU . 1
O1_1 O 0.0461(3) 0.5000 0.3498(3) 0.0293(17) Uani 0.754(7) 2 d SPDU . 1
O2_1 O 0.1317(3) 0.5000 0.3175(4) 0.0295(17) Uani 0.754(7) 2 d SPDU . 1
C1_1 C 0.0815(4) 0.5000 0.3894(4) 0.0264(19) Uani 0.754(7) 2 d SPDU . 1
C2_1 C 0.1284(4) 0.5000 0.3719(4) 0.027(2) Uani 0.754(7) 2 d SPDU . 1
C3_1 C 0.1687(4) 0.5000 0.4154(5) 0.026(2) Uani 0.754(7) 2 d SPDU . 1
C4_1 C 0.1603(5) 0.5000 0.4712(5) 0.027(2) Uani 0.754(7) 2 d SPDU . 1
H4_1 H 0.1863 0.5000 0.4994 0.032 Uiso 0.754(7) 2 calc SPR . 1
C5_1 C 0.1142(5) 0.5000 0.4891(4) 0.023(2) Uani 0.754(7) 2 d SPDU . 1
C6_1 C 0.0755(4) 0.5000 0.4478(4) 0.025(2) Uani 0.754(7) 2 d SPDU . 1
H6_1 H 0.0451 0.5000 0.4586 0.030 Uiso 0.754(7) 2 calc SPR . 1
C7_1 C 0.2202(4) 0.5000 0.3992(7) 0.030(2) Uani 0.754(7) 2 d SPDU . 1
C8_1 C 0.2573(5) 0.5000 0.4500(8) 0.035(3) Uani 0.754(7) 2 d SPDU . 1
H8A_1 H 0.2531 0.3871 0.4732 0.052 Uiso 0.377(4) 1 calc PR . 1
H8B_1 H 0.2544 0.6170 0.4720 0.052 Uiso 0.377(4) 1 calc PR . 1
H8C_1 H 0.2881 0.4959 0.4373 0.052 Uiso 0.754(7) 2 calc SPR . 1
C9_1 C 0.2269(4) 0.3133(14) 0.3639(7) 0.058(3) Uani 0.754(7) 1 d PDU . 1
H9A_1 H 0.2578 0.3144 0.3516 0.088 Uiso 0.754(7) 1 calc PR . 1
H9B_1 H 0.2033 0.3099 0.3311 0.088 Uiso 0.754(7) 1 calc PR . 1
H9C_1 H 0.2237 0.1995 0.3872 0.088 Uiso 0.754(7) 1 calc PR . 1
C11_1 C 0.1093(6) 0.5000 0.5538(4) 0.027(3) Uani 0.754(7) 2 d SPDU . 1
C12_1 C 0.0576(7) 0.5000 0.5666(6) 0.061(5) Uani 0.754(7) 2 d SPDU . 1
H12A_1 H 0.0386 0.4234 0.5382 0.092 Uiso 0.377(4) 1 calc PR . 1
H12B_1 H 0.0459 0.6322 0.5658 0.092 Uiso 0.377(4) 1 calc PR . 1
H12C_1 H 0.0559 0.4444 0.6038 0.092 Uiso 0.377(4) 1 calc PR . 1
C13_1 C 0.1342(7) 0.3199(13) 0.5817(4) 0.044(3) Uani 0.754(7) 1 d PDU . 1
H13A_1 H 0.1305 0.3178 0.6217 0.065 Uiso 0.754(7) 1 calc PR . 1
H13B_1 H 0.1673 0.3251 0.5772 0.065 Uiso 0.754(7) 1 calc PR . 1
H13C_1 H 0.1205 0.2035 0.5637 0.065 Uiso 0.754(7) 1 calc PR . 1
F1_1 F -0.1263(2) 0.5000 0.2516(3) 0.057(3) Uani 0.754(7) 2 d SPDU . 1
F2_1 F -0.0553(3) 0.5000 0.0815(3) 0.056(3) Uani 0.754(7) 2 d SPDU . 1
C15_1 C -0.0020(4) 0.5000 0.2296(5) 0.029(2) Uani 0.754(7) 2 d SPDU . 1
C16_1 C -0.0415(4) 0.5000 0.2577(5) 0.036(3) Uani 0.754(7) 2 d SPDU . 1
H16_1 H -0.0383 0.5000 0.2975 0.043 Uiso 0.754(7) 2 calc SPR . 1
C17_1 C -0.0856(4) 0.5000 0.2271(6) 0.041(3) Uani 0.754(7) 2 d SPDU . 1
C18_1 C -0.0907(4) 0.5000 0.1684(6) 0.046(3) Uani 0.754(7) 2 d SPDU . 1
H18_1 H -0.1207 0.5000 0.1476 0.055 Uiso 0.754(7) 2 calc SPR . 1
C19_1 C -0.0508(4) 0.5000 0.1405(5) 0.041(2) Uani 0.754(7) 2 d SPDU . 1
C20_1 C -0.0064(4) 0.5000 0.1710(5) 0.028(2) Uani 0.754(7) 2 d SPDU . 1
C21_1 C 0.0385(4) 0.5000 0.1474(5) 0.033(2) Uani 0.754(7) 2 d SPDU . 1
C22_1 C 0.0469(4) 0.5000 0.0913(5) 0.048(3) Uani 0.754(7) 2 d SPDU . 1
H22_1 H 0.0216 0.5000 0.0622 0.057 Uiso 0.754(7) 2 calc SPR . 1
C23_1 C 0.0923(5) 0.5000 0.0778(5) 0.052(3) Uani 0.754(7) 2 d SPDU . 1
H23_1 H 0.0976 0.5000 0.0396 0.062 Uiso 0.754(7) 2 calc SPR . 1
C24_1 C 0.1301(4) 0.5000 0.1197(5) 0.049(3) Uani 0.754(7) 2 d SPDU . 1
H24_1 H 0.1607 0.5000 0.1094 0.059 Uiso 0.754(7) 2 calc SPR . 1
C25_1 C 0.1238(4) 0.5000 0.1764(5) 0.043(3) Uani 0.754(7) 2 d SPDU . 1
H25_1 H 0.1498 0.5000 0.2045 0.051 Uiso 0.754(7) 2 calc SPR . 1
N1_1 N 0.0784(3) 0.5000 0.1913(4) 0.035(2) Uani 0.754(7) 2 d SPDU . 1
Pt2_2 Pt 0.0661(4) 0.0000 0.2431(4) 0.0320(11) Uani 0.572(8) 2 d SPDU . 1
O1_2 O 0.0546(4) 0.0000 0.1588(4) 0.032(2) Uani 0.572(8) 2 d SPDU . 1
O2_2 O 0.1373(4) 0.0000 0.2225(5) 0.035(2) Uani 0.572(8) 2 d SPDU . 1
C1_2 C 0.0916(5) 0.0000 0.1326(5) 0.030(2) Uani 0.572(8) 2 d SPDU . 1
C2_2 C 0.1372(4) 0.0000 0.1675(5) 0.034(2) Uani 0.572(8) 2 d SPDU . 1
C3_2 C 0.1793(5) 0.0000 0.1391(6) 0.031(2) Uani 0.572(8) 2 d SPDU . 1
C4_2 C 0.1735(6) 0.0000 0.0809(6) 0.032(3) Uani 0.572(8) 2 d SPDU . 1
H4_2 H 0.2007 0.0000 0.0626 0.039 Uiso 0.572(8) 2 calc SPR . 1
C5_2 C 0.1289(6) 0.0000 0.0459(5) 0.032(3) Uani 0.572(8) 2 d SPDU . 1
C6_2 C 0.0886(6) 0.0000 0.0726(5) 0.032(2) Uani 0.572(8) 2 d SPDU . 1
H6_2 H 0.0590 0.0000 0.0508 0.038 Uiso 0.572(8) 2 calc SPR . 1
C7_2 C 0.2299(5) 0.0000 0.1731(8) 0.051(3) Uani 0.572(8) 2 d SPDU . 1
C8_2 C 0.2684(5) 0.0000 0.1354(11) 0.062(5) Uani 0.572(8) 2 d SPDU . 1
H8A_2 H 0.2981 0.0278 0.1579 0.094 Uiso 0.286(4) 1 calc PR . 1
H8B_2 H 0.2620 0.0985 0.1063 0.094 Uiso 0.286(4) 1 calc PR . 1
H8C_2 H 0.2699 -0.1263 0.1177 0.094 Uiso 0.286(4) 1 calc PR . 1
C9_2 C 0.2355(5) 0.1822(19) 0.2119(9) 0.092(5) Uani 0.572(8) 1 d PDU . 1
H9A_2 H 0.2660 0.1792 0.2344 0.137 Uiso 0.572(8) 1 calc PR . 1
H9B_2 H 0.2112 0.1826 0.2367 0.137 Uiso 0.572(8) 1 calc PR . 1
H9C_2 H 0.2330 0.2984 0.1887 0.137 Uiso 0.572(8) 1 calc PR . 1
C11_2 C 0.1282(8) 0.0000 -0.0199(6) 0.042(4) Uani 0.572(8) 2 d SPDU . 1
C12_2 C 0.0778(9) 0.0000 -0.0521(7) 0.060(6) Uani 0.572(8) 2 d SPDU . 1
H12A_2 H 0.0794 -0.0200 -0.0922 0.089 Uiso 0.286(4) 1 calc PR . 1
H12B_2 H 0.0629 0.1236 -0.0465 0.089 Uiso 0.286(4) 1 calc PR . 1
H12C_2 H 0.0598 -0.1037 -0.0377 0.089 Uiso 0.286(4) 1 calc PR . 1
C13_2 C 0.1537(9) 0.1827(17) -0.0379(7) 0.053(5) Uani 0.572(8) 1 d PDU . 1
H13A_2 H 0.1538 0.1822 -0.0786 0.079 Uiso 0.572(8) 1 calc PR . 1
H13B_2 H 0.1857 0.1831 -0.0194 0.079 Uiso 0.572(8) 1 calc PR . 1
H13C_2 H 0.1376 0.2977 -0.0268 0.079 Uiso 0.572(8) 1 calc PR . 1
F1_2 F -0.1226(3) 0.0000 0.1923(4) 0.057(3) Uani 0.572(8) 2 d SPDU . 1
F2_2 F -0.0613(3) 0.0000 0.3864(4) 0.057(4) Uani 0.572(8) 2 d SPDU . 1
C15_2 C -0.0004(5) 0.0000 0.2595(6) 0.030(3) Uani 0.572(8) 2 d SPDU . 1
C16_2 C -0.0381(5) 0.0000 0.2172(6) 0.037(3) Uani 0.572(8) 2 d SPDU . 1
H16_2 H -0.0329 0.0000 0.1790 0.044 Uiso 0.572(8) 2 calc SPR . 1
C17_2 C -0.0833(5) 0.0000 0.2312(7) 0.043(3) Uani 0.572(8) 2 d SPDU . 1
C18_2 C -0.0917(5) 0.0000 0.2875(7) 0.041(3) Uani 0.572(8) 2 d SPDU . 1
H18_2 H -0.1226 0.0000 0.2969 0.050 Uiso 0.572(8) 2 calc SPR . 1
C19_2 C -0.0535(5) 0.0000 0.3297(6) 0.040(3) Uani 0.572(8) 2 d SPDU . 1
C20_2 C -0.0080(5) 0.0000 0.3159(6) 0.024(2) Uani 0.572(8) 2 d SPDU . 1
C21_2 C 0.0352(5) 0.0000 0.3559(6) 0.030(3) Uani 0.572(8) 2 d SPDU . 1
C22_2 C 0.0404(6) 0.0000 0.4146(6) 0.039(3) Uani 0.572(8) 2 d SPDU . 1
H22_2 H 0.0138 0.0000 0.4340 0.047 Uiso 0.572(8) 2 calc SPR . 1
C23_2 C 0.0846(6) 0.0000 0.4446(6) 0.044(3) Uani 0.572(8) 2 d SPDU . 1
H23_2 H 0.0878 0.0000 0.4844 0.053 Uiso 0.572(8) 2 calc SPR . 1
C24_2 C 0.1243(6) 0.0000 0.4173(7) 0.047(3) Uani 0.572(8) 2 d SPDU . 1
H24_2 H 0.1540 0.0000 0.4388 0.057 Uiso 0.572(8) 2 calc SPR . 1
C25_2 C 0.1212(5) 0.0000 0.3589(7) 0.039(3) Uani 0.572(8) 2 d SPDU . 1
H25_2 H 0.1484 0.0000 0.3407 0.047 Uiso 0.572(8) 2 calc SPR . 1
N1_2 N 0.0770(4) 0.0000 0.3273(5) 0.030(2) Uani 0.572(8) 2 d SPDU . 1
Pt3_3 Pt 0.0627(9) 0.5000 0.2744(6) 0.030(2) Uani 0.246(7) 2 d SPDU . 2
O1_3 O 0.0434(8) 0.5000 0.3592(8) 0.028(2) Uani 0.246(7) 2 d SPDU . 2
O2_3 O 0.1260(8) 0.5000 0.3198(10) 0.029(2) Uani 0.246(7) 2 d SPDU . 2
C1_3 C 0.0805(10) 0.5000 0.3964(7) 0.026(2) Uani 0.246(7) 2 d SPDU . 2
C2_3 C 0.1260(9) 0.5000 0.3749(9) 0.028(3) Uani 0.246(7) 2 d SPDU . 2
C3_3 C 0.1683(10) 0.5000 0.4154(12) 0.026(3) Uani 0.246(7) 2 d SPDU . 2
C4_3 C 0.1628(13) 0.5000 0.4720(11) 0.027(4) Uani 0.246(7) 2 d SPDU . 2
H4_3 H 0.1900 0.5000 0.4982 0.032 Uiso 0.246(7) 2 calc SPR . 2
C5_3 C 0.1182(14) 0.5000 0.4940(8) 0.022(3) Uani 0.246(7) 2 d SPDU . 2
C6_3 C 0.0777(12) 0.5000 0.4556(8) 0.024(3) Uani 0.246(7) 2 d SPDU . 2
H6_3 H 0.0482 0.5000 0.4689 0.029 Uiso 0.246(7) 2 calc SPR . 2
C7_3 C 0.2186(9) 0.5000 0.3955(18) 0.029(3) Uani 0.246(7) 2 d SPDU . 2
C8_3 C 0.2577(11) 0.5000 0.444(2) 0.034(5) Uani 0.246(7) 2 d SPDU . 2
H8A_3 H 0.2545 0.3884 0.4679 0.051 Uiso 0.123(4) 1 calc PR . 2
H8B_3 H 0.2562 0.6180 0.4658 0.051 Uiso 0.123(4) 1 calc PR . 2
H8C_3 H 0.2876 0.4936 0.4289 0.051 Uiso 0.246(7) 2 calc SPR . 2
C9_3 C 0.2236(10) 0.315(2) 0.359(2) 0.059(5) Uani 0.246(7) 1 d PDU . 2
H9A_3 H 0.2543 0.3135 0.3462 0.088 Uiso 0.246(7) 1 calc PR . 2
H9B_3 H 0.1997 0.3162 0.3264 0.088 Uiso 0.246(7) 1 calc PR . 2
H9C_3 H 0.2198 0.2003 0.3816 0.088 Uiso 0.246(7) 1 calc PR . 2
C11_3 C 0.1174(19) 0.5000 0.5596(8) 0.027(4) Uani 0.246(7) 2 d SPDU . 2
C12_3 C 0.067(2) 0.5000 0.5771(12) 0.062(6) Uani 0.246(7) 2 d SPDU . 2
H12A_3 H 0.0465 0.4250 0.5500 0.093 Uiso 0.123(4) 1 calc PR . 2
H12B_3 H 0.0557 0.6324 0.5779 0.093 Uiso 0.123(4) 1 calc PR . 2
H12C_3 H 0.0677 0.4427 0.6145 0.093 Uiso 0.123(4) 1 calc PR . 2
C13_3 C 0.143(2) 0.318(2) 0.5851(11) 0.042(5) Uani 0.246(7) 1 d PDU . 2
H13A_3 H 0.1403 0.3111 0.6252 0.063 Uiso 0.246(7) 1 calc PR . 2
H13B_3 H 0.1761 0.3257 0.5797 0.063 Uiso 0.246(7) 1 calc PR . 2
H13C_3 H 0.1294 0.2030 0.5663 0.063 Uiso 0.246(7) 1 calc PR . 2
F1_3 F 0.1778(6) 0.5000 0.1099(10) 0.066(8) Uani 0.246(7) 2 d SPDU . 2
F2_3 F 0.0140(7) 0.5000 0.0524(7) 0.052(4) Uani 0.246(7) 2 d SPDU . 2
C15_3 C 0.0791(8) 0.5000 0.1951(8) 0.036(3) Uani 0.246(7) 2 d SPDU . 2
C16_3 C 0.1249(8) 0.5000 0.1823(10) 0.043(4) Uani 0.246(7) 2 d SPDU . 2
H16_3 H 0.1500 0.5000 0.2117 0.051 Uiso 0.246(7) 2 calc SPR . 2
C17_3 C 0.1338(8) 0.5000 0.1265(10) 0.048(3) Uani 0.246(7) 2 d SPDU . 2
C18_3 C 0.0972(9) 0.5000 0.0827(9) 0.052(3) Uani 0.246(7) 2 d SPDU . 2
H18_3 H 0.1033 0.5000 0.0448 0.062 Uiso 0.246(7) 2 calc SPR . 2
C19_3 C 0.0513(8) 0.5000 0.0958(7) 0.048(3) Uani 0.246(7) 2 d SPDU . 2
C20_3 C 0.0421(8) 0.5000 0.1518(7) 0.034(3) Uani 0.246(7) 2 d SPDU . 2
C21_3 C -0.0044(8) 0.5000 0.1713(10) 0.027(3) Uani 0.246(7) 2 d SPDU . 2
C22_3 C -0.0483(8) 0.5000 0.1396(12) 0.039(4) Uani 0.246(7) 2 d SPDU . 2
H22_3 H -0.0507 0.5000 0.0999 0.047 Uiso 0.246(7) 2 calc SPR . 2
C23_3 C -0.0883(8) 0.5000 0.1663(16) 0.044(3) Uani 0.246(7) 2 d SPDU . 2
H23_3 H -0.1179 0.5000 0.1445 0.052 Uiso 0.246(7) 2 calc SPR . 2
C24_3 C -0.0855(9) 0.5000 0.2246(16) 0.040(4) Uani 0.246(7) 2 d SPDU . 2
H24_3 H -0.1133 0.5000 0.2418 0.048 Uiso 0.246(7) 2 calc SPR . 2
C25_3 C -0.0428(10) 0.5000 0.2582(13) 0.035(4) Uani 0.246(7) 2 d SPDU . 2
H25_3 H -0.0414 0.5000 0.2979 0.042 Uiso 0.246(7) 2 calc SPR . 2
N1_3 N -0.0017(8) 0.5000 0.2325(9) 0.028(3) Uani 0.246(7) 2 d SPDU . 2
Pt4_4 Pt 0.0632(5) 0.0000 0.2402(5) 0.0308(12) Uani 0.428(8) 2 d SPDU . 2
O1_4 O 0.0511(5) 0.0000 0.1490(5) 0.033(2) Uani 0.428(8) 2 d SPDU . 2
O2_4 O 0.1294(5) 0.0000 0.2208(6) 0.037(2) Uani 0.428(8) 2 d SPDU . 2
C1_4 C 0.0904(6) 0.0000 0.1272(6) 0.032(2) Uani 0.428(8) 2 d SPDU . 2
C2_4 C 0.1337(6) 0.0000 0.1666(7) 0.037(3) Uani 0.428(8) 2 d SPDU . 2
C3_4 C 0.1783(6) 0.0000 0.1435(8) 0.033(3) Uani 0.428(8) 2 d SPDU . 2
C4_4 C 0.1770(8) 0.0000 0.0856(9) 0.034(3) Uani 0.428(8) 2 d SPDU . 2
H4_4 H 0.2058 0.0000 0.0706 0.040 Uiso 0.428(8) 2 calc SPR . 2
C5_4 C 0.1348(9) 0.0000 0.0461(7) 0.032(3) Uani 0.428(8) 2 d SPDU . 2
C6_4 C 0.0921(8) 0.0000 0.0678(6) 0.033(3) Uani 0.428(8) 2 d SPDU . 2
H6_4 H 0.0641 0.0000 0.0429 0.040 Uiso 0.428(8) 2 calc SPR . 2
C7_4 C 0.2265(6) 0.0000 0.1828(11) 0.050(4) Uani 0.428(8) 2 d SPDU . 2
C8_4 C 0.2684(7) 0.0000 0.1504(15) 0.061(4) Uani 0.428(8) 2 d SPDU . 2
H8A_4 H 0.2965 0.0288 0.1761 0.091 Uiso 0.214(4) 1 calc PR . 2
H8B_4 H 0.2642 0.0978 0.1209 0.091 Uiso 0.214(4) 1 calc PR . 2
H8C_4 H 0.2716 -0.1266 0.1335 0.091 Uiso 0.214(4) 1 calc PR . 2
C9_4 C 0.2290(7) 0.182(2) 0.2216(12) 0.091(6) Uani 0.428(8) 1 d PDU . 2
H9A_4 H 0.2591 0.1856 0.2450 0.136 Uiso 0.428(8) 1 calc PR . 2
H9B_4 H 0.2041 0.1769 0.2455 0.136 Uiso 0.428(8) 1 calc PR . 2
H9C_4 H 0.2255 0.2984 0.1983 0.136 Uiso 0.428(8) 1 calc PR . 2
C11_4 C 0.1390(11) 0.0000 -0.0188(8) 0.040(4) Uani 0.428(8) 2 d SPDU . 2
C12_4 C 0.0908(12) 0.0000 -0.0560(8) 0.051(5) Uani 0.428(8) 2 d SPDU . 2
H12A_4 H 0.0953 -0.0206 -0.0953 0.077 Uiso 0.214(4) 1 calc PR . 2
H12B_4 H 0.0754 0.1239 -0.0523 0.077 Uiso 0.214(4) 1 calc PR . 2
H12C_4 H 0.0714 -0.1033 -0.0437 0.077 Uiso 0.214(4) 1 calc PR . 2
C13_4 C 0.1666(12) 0.181(2) -0.0337(9) 0.054(5) Uani 0.428(8) 1 d PDU . 2
H13A_4 H 0.1675 0.1857 -0.0743 0.080 Uiso 0.428(8) 1 calc PR . 2
H13B_4 H 0.1983 0.1746 -0.0145 0.080 Uiso 0.428(8) 1 calc PR . 2
H13C_4 H 0.1513 0.2968 -0.0218 0.080 Uiso 0.428(8) 1 calc PR . 2
F1_4 F 0.1611(4) 0.0000 0.4513(5) 0.057(4) Uani 0.428(8) 2 d SPDU . 2
F2_4 F -0.0044(4) 0.0000 0.4376(5) 0.067(5) Uani 0.428(8) 2 d SPDU . 2
C15_4 C 0.0726(6) 0.0000 0.3253(6) 0.030(3) Uani 0.428(8) 2 d SPDU . 2
C16_4 C 0.1163(6) 0.0000 0.3574(7) 0.035(3) Uani 0.428(8) 2 d SPDU . 2
H16_4 H 0.1436 0.0000 0.3394 0.042 Uiso 0.428(8) 2 calc SPR . 2
C17_4 C 0.1198(6) 0.0000 0.4159(7) 0.043(3) Uani 0.428(8) 2 d SPDU . 2
C18_4 C 0.0798(7) 0.0000 0.4433(7) 0.042(3) Uani 0.428(8) 2 d SPDU . 2
H18_4 H 0.0823 0.0000 0.4830 0.051 Uiso 0.428(8) 2 calc SPR . 2
C19_4 C 0.0361(6) 0.0000 0.4109(6) 0.040(3) Uani 0.428(8) 2 d SPDU . 2
C20_4 C 0.0325(6) 0.0000 0.3521(6) 0.030(3) Uani 0.428(8) 2 d SPDU . 2
C21_4 C -0.0116(6) 0.0000 0.3138(7) 0.026(3) Uani 0.428(8) 2 d SPDU . 2
C22_4 C -0.0573(6) 0.0000 0.3269(9) 0.041(3) Uani 0.428(8) 2 d SPDU . 2
H22_4 H -0.0630 0.0000 0.3650 0.049 Uiso 0.428(8) 2 calc SPR . 2
C23_4 C -0.0945(6) 0.0000 0.2842(11) 0.041(3) Uani 0.428(8) 2 d SPDU . 2
H23_4 H -0.1253 0.0000 0.2934 0.049 Uiso 0.428(8) 2 calc SPR . 2
C24_4 C -0.0867(6) 0.0000 0.2280(10) 0.045(3) Uani 0.428(8) 2 d SPDU . 2
H24_4 H -0.1125 0.0000 0.1996 0.054 Uiso 0.428(8) 2 calc SPR . 2
C25_4 C -0.0419(7) 0.0000 0.2127(8) 0.038(3) Uani 0.428(8) 2 d SPDU . 2
H25_4 H -0.0373 0.0000 0.1742 0.046 Uiso 0.428(8) 2 calc SPR . 2
N1_4 N -0.0036(5) 0.0000 0.2548(6) 0.033(2) Uani 0.428(8) 2 d SPDU . 2

loop_
_atom_site_aniso_label
_atom_site_aniso_U_11
_atom_site_aniso_U_22
_atom_site_aniso_U_33
_atom_site_aniso_U_23
_atom_site_aniso_U_13
_atom_site_aniso_U_12
Pt1_1 0.0254(9) 0.0299(17) 0.0340(9) 0.000 0.0007(8) 0.000
O1_1 0.019(2) 0.032(5) 0.0360(17) 0.000 0.0015(18) 0.000
O2_1 0.022(2) 0.033(5) 0.034(2) 0.000 0.0041(18) 0.000
C1_1 0.019(2) 0.026(5) 0.0348(16) 0.000 0.003(2) 0.000
C2_1 0.019(2) 0.028(5) 0.034(2) 0.000 0.0034(17) 0.000
C3_1 0.019(2) 0.022(6) 0.037(2) 0.000 0.0023(18) 0.000
C4_1 0.017(3) 0.027(7) 0.036(2) 0.000 0.000(3) 0.000
C5_1 0.018(4) 0.014(5) 0.036(2) 0.000 0.001(2) 0.000
C6_1 0.016(3) 0.024(6) 0.0361(19) 0.000 0.003(3) 0.000
C7_1 0.020(3) 0.030(5) 0.040(5) 0.000 0.004(3) 0.000
C8_1 0.018(3) 0.044(8) 0.042(7) 0.000 0.004(4) 0.000
C9_1 0.029(5) 0.070(7) 0.077(7) -0.040(5) 0.008(5) 0.005(5)
C11_1 0.015(7) 0.028(5) 0.037(2) 0.000 0.001(3) 0.000
C12_1 0.018(9) 0.116(13) 0.050(8) 0.000 0.007(7) 0.000
C13_1 0.048(9) 0.039(5) 0.042(5) 0.011(4) -0.004(5) 0.004(4)
F1_1 0.028(2) 0.082(7) 0.058(5) 0.000 0.002(3) 0.000
F2_1 0.048(6) 0.077(7) 0.040(3) 0.000 -0.010(3) 0.000
C15_1 0.0275(16) 0.021(6) 0.036(2) 0.000 -0.0020(15) 0.000
C16_1 0.0275(17) 0.039(8) 0.039(4) 0.000 -0.001(2) 0.000
C17_1 0.0274(19) 0.048(8) 0.048(4) 0.000 -0.002(3) 0.000
C18_1 0.032(3) 0.056(8) 0.047(4) 0.000 -0.008(3) 0.000
C19_1 0.037(3) 0.044(7) 0.039(3) 0.000 -0.006(2) 0.000
C20_1 0.033(2) 0.014(6) 0.036(2) 0.000 -0.0025(16) 0.000
C21_1 0.038(3) 0.027(7) 0.0340(18) 0.000 0.0002(19) 0.000
C22_1 0.050(4) 0.059(8) 0.035(2) 0.000 0.003(3) 0.000
C23_1 0.056(5) 0.063(8) 0.038(4) 0.000 0.011(3) 0.000
C24_1 0.047(4) 0.058(7) 0.044(4) 0.000 0.013(3) 0.000
C25_1 0.036(3) 0.052(8) 0.041(4) 0.000 0.009(3) 0.000
N1_1 0.033(2) 0.037(6) 0.0358(17) 0.000 0.0029(16) 0.000
Pt2_2 0.0294(17) 0.035(2) 0.0333(13) 0.000 0.0095(15) 0.000
O1_2 0.026(3) 0.036(5) 0.0337(18) 0.000 0.008(2) 0.000
O2_2 0.027(2) 0.041(6) 0.038(3) 0.000 0.007(2) 0.000
C1_2 0.028(3) 0.029(6) 0.035(2) 0.000 0.009(2) 0.000
C2_2 0.027(3) 0.039(7) 0.039(3) 0.000 0.009(2) 0.000
C3_2 0.028(3) 0.026(6) 0.041(3) 0.000 0.011(2) 0.000
C4_2 0.032(4) 0.027(7) 0.041(3) 0.000 0.012(3) 0.000
C5_2 0.032(5) 0.028(6) 0.039(3) 0.000 0.012(2) 0.000
C6_2 0.031(4) 0.030(7) 0.036(2) 0.000 0.010(3) 0.000
C7_2 0.027(3) 0.085(7) 0.043(7) 0.000 0.012(3) 0.000
C8_2 0.030(4) 0.108(11) 0.052(12) 0.000 0.018(6) 0.000
C9_2 0.040(8) 0.155(11) 0.079(10) -0.061(7) 0.003(6) -0.014(7)
C11_2 0.029(10) 0.059(6) 0.040(3) 0.000 0.013(3) 0.000
C12_2 0.033(13) 0.102(11) 0.045(6) 0.000 0.007(6) 0.000
C13_2 0.050(13) 0.067(7) 0.043(6) 0.015(5) 0.012(7) -0.004(6)
F1_2 0.033(3) 0.071(8) 0.063(5) 0.000 -0.006(4) 0.000
F2_2 0.054(7) 0.078(10) 0.045(4) 0.000 0.027(4) 0.000
C15_2 0.028(2) 0.034(8) 0.029(3) 0.000 0.0063(17) 0.000
C16_2 0.031(2) 0.046(7) 0.033(3) 0.000 0.003(3) 0.000
C17_2 0.029(2) 0.054(9) 0.046(4) 0.000 0.003(3) 0.000
C18_2 0.029(3) 0.045(7) 0.052(4) 0.000 0.013(3) 0.000
C19_2 0.034(3) 0.049(8) 0.040(4) 0.000 0.015(2) 0.000
C20_2 0.031(3) 0.011(7) 0.031(3) 0.000 0.009(2) 0.000
C21_2 0.037(3) 0.025(8) 0.028(2) 0.000 0.006(2) 0.000
C22_2 0.061(5) 0.030(7) 0.027(2) 0.000 0.006(3) 0.000
C23_2 0.071(6) 0.032(7) 0.028(4) 0.000 -0.005(3) 0.000
C24_2 0.057(5) 0.038(7) 0.042(3) 0.000 -0.011(4) 0.000
C25_2 0.035(3) 0.037(8) 0.043(3) 0.000 -0.003(3) 0.000
N1_2 0.030(3) 0.025(6) 0.0341(18) 0.000 0.0031(18) 0.000
Pt3_3 0.026(3) 0.028(5) 0.0349(19) 0.000 -0.0002(19) 0.000
O1_3 0.019(3) 0.028(6) 0.035(2) 0.000 0.000(2) 0.000
O2_3 0.022(3) 0.030(6) 0.036(3) 0.000 0.003(2) 0.000
C1_3 0.018(3) 0.025(6) 0.035(2) 0.000 0.001(3) 0.000
C2_3 0.019(3) 0.028(8) 0.036(3) 0.000 0.002(2) 0.000
C3_3 0.018(3) 0.022(9) 0.038(3) 0.000 0.002(3) 0.000
C4_3 0.017(4) 0.026(10) 0.037(3) 0.000 0.001(4) 0.000
C5_3 0.017(5) 0.011(9) 0.036(3) 0.000 0.001(3) 0.000
C6_3 0.017(4) 0.019(7) 0.035(2) 0.000 0.001(3) 0.000
C7_3 0.019(3) 0.029(7) 0.039(7) 0.000 0.003(4) 0.000
C8_3 0.018(4) 0.045(10) 0.040(9) 0.000 0.004(7) 0.000
C9_3 0.030(8) 0.070(9) 0.077(9) -0.041(7) 0.007(7) 0.005(8)
C11_3 0.013(9) 0.030(7) 0.037(3) 0.000 0.000(4) 0.000
C12_3 0.019(11) 0.115(14) 0.053(10) 0.000 0.012(9) 0.000
C13_3 0.047(11) 0.035(8) 0.042(7) 0.010(6) -0.007(8) 0.003(7)
F1_3 0.050(5) 0.08(2) 0.073(12) 0.000 0.030(6) 0.000
F2_3 0.058(6) 0.067(11) 0.032(4) 0.000 0.005(5) 0.000
C15_3 0.032(3) 0.039(10) 0.037(2) 0.000 0.004(2) 0.000
C16_3 0.034(3) 0.051(11) 0.044(4) 0.000 0.008(3) 0.000
C17_3 0.044(4) 0.055(8) 0.048(5) 0.000 0.016(3) 0.000
C18_3 0.055(5) 0.062(9) 0.040(4) 0.000 0.014(4) 0.000
C19_3 0.049(4) 0.060(9) 0.036(2) 0.000 0.006(3) 0.000
C20_3 0.037(3) 0.032(8) 0.034(2) 0.000 0.002(2) 0.000
C21_3 0.033(3) 0.014(9) 0.034(3) 0.000 -0.002(2) 0.000
C22_3 0.037(4) 0.042(10) 0.036(4) 0.000 -0.006(3) 0.000
C23_3 0.032(3) 0.051(8) 0.045(5) 0.000 -0.007(4) 0.000
C24_3 0.027(3) 0.047(11) 0.046(5) 0.000 -0.001(4) 0.000
C25_3 0.027(3) 0.039(10) 0.039(4) 0.000 0.000(3) 0.000
N1_3 0.027(3) 0.022(9) 0.035(3) 0.000 -0.001(2) 0.000
Pt4_4 0.0258(15) 0.033(3) 0.0327(14) 0.000 -0.0008(12) 0.000
O1_4 0.031(3) 0.034(6) 0.0335(19) 0.000 0.005(2) 0.000
O2_4 0.029(2) 0.042(7) 0.040(3) 0.000 0.005(2) 0.000
C1_4 0.031(3) 0.028(6) 0.038(2) 0.000 0.007(2) 0.000
C2_4 0.030(3) 0.040(7) 0.042(3) 0.000 0.006(2) 0.000
C3_4 0.031(3) 0.025(8) 0.042(4) 0.000 0.007(2) 0.000
C4_4 0.032(4) 0.027(7) 0.042(4) 0.000 0.008(3) 0.000
C5_4 0.032(5) 0.025(7) 0.041(3) 0.000 0.009(3) 0.000
C6_4 0.032(4) 0.029(7) 0.039(3) 0.000 0.009(3) 0.000
C7_4 0.030(3) 0.083(8) 0.040(7) 0.000 0.010(4) 0.000
C8_4 0.033(3) 0.101(9) 0.052(11) 0.000 0.016(6) 0.000
C9_4 0.041(8) 0.153(12) 0.078(11) -0.063(8) 0.005(7) -0.013(8)
C11_4 0.030(10) 0.051(7) 0.041(3) 0.000 0.010(4) 0.000
C12_4 0.031(13) 0.086(9) 0.039(5) 0.000 0.011(6) 0.000
C13_4 0.049(13) 0.066(8) 0.047(7) 0.012(6) 0.013(8) -0.011(6)
F1_4 0.068(5) 0.049(8) 0.046(5) 0.000 -0.020(4) 0.000
F2_4 0.071(5) 0.101(16) 0.031(6) 0.000 0.013(5) 0.000
C15_4 0.031(3) 0.023(8) 0.0336(19) 0.000 -0.0006(18) 0.000
C16_4 0.035(3) 0.033(7) 0.036(3) 0.000 -0.004(3) 0.000
C17_4 0.058(4) 0.033(7) 0.035(3) 0.000 -0.009(3) 0.000
C18_4 0.069(5) 0.030(7) 0.025(4) 0.000 -0.003(3) 0.000
C19_4 0.060(5) 0.030(9) 0.030(2) 0.000 0.004(3) 0.000
C20_4 0.036(3) 0.024(8) 0.031(2) 0.000 0.002(2) 0.000
C21_4 0.032(3) 0.012(8) 0.034(3) 0.000 0.005(2) 0.000
C22_4 0.034(3) 0.049(8) 0.042(4) 0.000 0.011(3) 0.000
C23_4 0.029(4) 0.043(9) 0.051(6) 0.000 0.009(4) 0.000
C24_4 0.027(2) 0.060(8) 0.047(5) 0.000 0.002(4) 0.000
C25_4 0.027(2) 0.050(9) 0.037(4) 0.000 0.000(3) 0.000
N1_4 0.028(2) 0.038(7) 0.032(3) 0.000 0.0025(18) 0.000

loop_
_atom_type_symbol
_atom_type_description
_atom_type_scat_dispersion_real
_atom_type_scat_dispersion_imag
_atom_type_scat_source
C C 0.0033 0.0016 'International Tables Vol C Tables 4.2.6.8 and 6.1.1.4'
H H 0.0000 0.0000 'International Tables Vol C Tables 4.2.6.8 and 6.1.1.4'
N N 0.0061 0.0033 'International Tables Vol C Tables 4.2.6.8 and 6.1.1.4'
O O 0.0106 0.0060 'International Tables Vol C Tables 4.2.6.8 and 6.1.1.4'
F F 0.0171 0.0103 'International Tables Vol C Tables 4.2.6.8 and 6.1.1.4'
Pt Pt -1.7033 8.3905 'International Tables Vol C Tables 4.2.6.8 and 6.1.1.4'

loop_
_exptl_crystal_face_index_h
_exptl_crystal_face_index_k
_exptl_crystal_face_index_l
_exptl_crystal_face_perp_dist
1.00 0.00 0.00 0.0050
-1.00 0.00 0.00 0.0050
0.00 1.00 0.00 0.2100
0.00 -1.00 0.00 0.2100
0.00 0.00 -1.00 0.0200
0.00 0.00 1.00 0.0200

loop_
_geom_angle_atom_site_label_1
_geom_angle_atom_site_label_2
_geom_angle_atom_site_label_3
_geom_angle
_geom_angle_site_symmetry_1
_geom_angle_site_symmetry_3
_geom_angle_publ_flag
N1_1 Pt1_1 C15_1 80.8(3) . . ?
N1_1 Pt1_1 O1_1 178.9(4) . . ?
C15_1 Pt1_1 O1_1 98.1(4) . . ?
N1_1 Pt1_1 O2_1 101.3(4) . . ?
C15_1 Pt1_1 O2_1 177.9(4) . . ?
O1_1 Pt1_1 O2_1 79.8(2) . . ?
C1_1 O1_1 Pt1_1 115.2(5) . . ?
C2_1 O2_1 Pt1_1 110.0(5) . . ?
O1_1 C1_1 C6_1 122.1(6) . . ?
O1_1 C1_1 C2_1 117.5(6) . . ?
C6_1 C1_1 C2_1 120.4(5) . . ?
O2_1 C2_1 C3_1 123.9(6) . . ?
O2_1 C2_1 C1_1 117.5(6) . . ?
C3_1 C2_1 C1_1 118.6(6) . . ?
C4_1 C3_1 C2_1 117.9(5) . . ?
C4_1 C3_1 C7_1 121.0(6) . . ?
C2_1 C3_1 C7_1 121.0(6) . . ?
C3_1 C4_1 C5_1 124.0(6) . . ?
C3_1 C4_1 H4_1 118.0 . . ?
C5_1 C4_1 H4_1 118.0 . . ?
C6_1 C5_1 C4_1 118.4(6) . . ?
C6_1 C5_1 C11_1 122.4(6) . . ?
C4_1 C5_1 C11_1 119.2(6) . . ?
C5_1 C6_1 C1_1 120.6(6) . . ?
C5_1 C6_1 H6_1 119.7 . . ?
C1_1 C6_1 H6_1 119.7 . . ?
C8_1 C7_1 C9_1 108.0(5) . . ?
C8_1 C7_1 C9_1 108.0(5) . 6_565 ?
C9_1 C7_1 C9_1 111.1(11) . 6_565 ?
C8_1 C7_1 C3_1 113.3(7) . . ?
C9_1 C7_1 C3_1 108.2(5) . . ?
C9_1 C7_1 C3_1 108.2(5) 6_565 . ?
C7_1 C8_1 H8A_1 109.5 . . ?
C7_1 C8_1 H8B_1 109.5 . . ?
H8A_1 C8_1 H8B_1 109.5 . . ?
C7_1 C8_1 H8C_1 109.5 . . ?
H8A_1 C8_1 H8C_1 109.5 . . ?
H8B_1 C8_1 H8C_1 109.5 . . ?
C7_1 C9_1 H9A_1 109.5 . . ?
C7_1 C9_1 H9B_1 109.5 . . ?
H9A_1 C9_1 H9B_1 109.5 . . ?
C7_1 C9_1 H9C_1 109.5 . . ?
H9A_1 C9_1 H9C_1 109.5 . . ?
H9B_1 C9_1 H9C_1 109.5 . . ?
C13_1 C11_1 C13_1 107.2(10) 6_565 . ?
C13_1 C11_1 C12_1 108.8(5) 6_565 . ?
C13_1 C11_1 C12_1 108.8(5) . . ?
C13_1 C11_1 C5_1 109.3(5) 6_565 . ?
C13_1 C11_1 C5_1 109.3(5) . . ?
C12_1 C11_1 C5_1 113.3(7) . . ?
C11_1 C12_1 H12A_1 109.5 . . ?
C11_1 C12_1 H12B_1 109.5 . . ?
H12A_1 C12_1 H12B_1 109.5 . . ?
C11_1 C12_1 H12C_1 109.5 . . ?
H12A_1 C12_1 H12C_1 109.5 . . ?
H12B_1 C12_1 H12C_1 109.5 . . ?
C11_1 C13_1 H13A_1 109.5 . . ?
C11_1 C13_1 H13B_1 109.5 . . ?
H13A_1 C13_1 H13B_1 109.5 . . ?
C11_1 C13_1 H13C_1 109.5 . . ?
H13A_1 C13_1 H13C_1 109.5 . . ?
H13B_1 C13_1 H13C_1 109.5 . . ?
C16_1 C15_1 C20_1 120.4(7) . . ?
C16_1 C15_1 Pt1_1 122.4(7) . . ?
C20_1 C15_1 Pt1_1 117.2(6) . . ?
C17_1 C16_1 C15_1 119.9(7) . . ?
C17_1 C16_1 H16_1 120.0 . . ?
C15_1 C16_1 H16_1 120.0 . . ?
F1_1 C17_1 C16_1 123.5(10) . . ?
F1_1 C17_1 C18_1 115.9(10) . . ?
C16_1 C17_1 C18_1 120.5(7) . . ?
C17_1 C18_1 C19_1 119.1(7) . . ?
C17_1 C18_1 H18_1 120.4 . . ?
C19_1 C18_1 H18_1 120.4 . . ?
C20_1 C19_1 F2_1 119.5(9) . . ?
C20_1 C19_1 C18_1 120.6(7) . . ?
F2_1 C19_1 C18_1 119.9(9) . . ?
C19_1 C20_1 C15_1 119.4(7) . . ?
C19_1 C20_1 C21_1 126.4(10) . . ?
C15_1 C20_1 C21_1 114.1(10) . . ?
C22_1 C21_1 N1_1 118.5(8) . . ?
C22_1 C21_1 C20_1 129.3(11) . . ?
N1_1 C21_1 C20_1 112.2(10) . . ?
C23_1 C22_1 C21_1 120.3(8) . . ?
C23_1 C22_1 H22_1 119.8 . . ?
C21_1 C22_1 H22_1 119.9 . . ?
C24_1 C23_1 C22_1 121.0(7) . . ?
C24_1 C23_1 H23_1 119.5 . . ?
C22_1 C23_1 H23_1 119.5 . . ?
C23_1 C24_1 C25_1 121.2(8) . . ?
C23_1 C24_1 H24_1 119.4 . . ?
C25_1 C24_1 H24_1 119.4 . . ?
C24_1 C25_1 N1_1 119.1(9) . . ?
C24_1 C25_1 H25_1 120.4 . . ?
N1_1 C25_1 H25_1 120.4 . . ?
C25_1 N1_1 C21_1 119.9(9) . . ?
C25_1 N1_1 Pt1_1 124.4(7) . . ?
C21_1 N1_1 Pt1_1 115.7(7) . . ?
N1_2 Pt2_2 O1_2 179.5(5) . . ?
N1_2 Pt2_2 C15_2 80.8(3) . . ?
O1_2 Pt2_2 C15_2 98.7(6) . . ?
N1_2 Pt2_2 O2_2 101.0(5) . . ?
O1_2 Pt2_2 O2_2 79.4(3) . . ?
C15_2 Pt2_2 O2_2 178.1(6) . . ?
C1_2 O1_2 Pt2_2 116.0(6) . . ?
C2_2 O2_2 Pt2_2 110.0(5) . . ?
O1_2 C1_2 C6_2 122.0(7) . . ?
O1_2 C1_2 C2_2 117.3(6) . . ?
C6_2 C1_2 C2_2 120.7(6) . . ?
O2_2 C2_2 C3_2 124.4(6) . . ?
O2_2 C2_2 C1_2 117.3(6) . . ?
C3_2 C2_2 C1_2 118.4(6) . . ?
C4_2 C3_2 C2_2 117.5(6) . . ?
C4_2 C3_2 C7_2 120.5(7) . . ?
C2_2 C3_2 C7_2 122.0(7) . . ?
C3_2 C4_2 C5_2 124.9(7) . . ?
C3_2 C4_2 H4_2 117.6 . . ?
C5_2 C4_2 H4_2 117.6 . . ?
C6_2 C5_2 C4_2 118.0(6) . . ?
C6_2 C5_2 C11_2 123.3(7) . . ?
C4_2 C5_2 C11_2 118.7(7) . . ?
C5_2 C6_2 C1_2 120.6(7) . . ?
C5_2 C6_2 H6_2 119.7 . . ?
C1_2 C6_2 H6_2 119.7 . . ?
C8_2 C7_2 C9_2 108.8(6) . . ?
C8_2 C7_2 C9_2 108.8(6) . 6 ?
C9_2 C7_2 C9_2 107.7(14) . 6 ?
C8_2 C7_2 C3_2 113.3(8) . . ?
C9_2 C7_2 C3_2 109.1(5) . . ?
C9_2 C7_2 C3_2 109.1(5) 6 . ?
C7_2 C8_2 H8A_2 109.5 . . ?
C7_2 C8_2 H8B_2 109.5 . . ?
H8A_2 C8_2 H8B_2 109.5 . . ?
C7_2 C8_2 H8C_2 109.5 . . ?
H8A_2 C8_2 H8C_2 109.5 . . ?
H8B_2 C8_2 H8C_2 109.5 . . ?
C7_2 C9_2 H9A_2 109.5 . . ?
C7_2 C9_2 H9B_2 109.5 . . ?
H9A_2 C9_2 H9B_2 109.5 . . ?
C7_2 C9_2 H9C_2 109.5 . . ?
H9A_2 C9_2 H9C_2 109.5 . . ?
H9B_2 C9_2 H9C_2 109.5 . . ?
C13_2 C11_2 C13_2 109.4(14) 6 . ?
C13_2 C11_2 C12_2 108.0(6) 6 . ?
C13_2 C11_2 C12_2 108.0(6) . . ?
C13_2 C11_2 C5_2 109.2(6) 6 . ?
C13_2 C11_2 C5_2 109.2(6) . . ?
C12_2 C11_2 C5_2 113.0(8) . . ?
C11_2 C12_2 H12A_2 109.5 . . ?
C11_2 C12_2 H12B_2 109.5 . . ?
H12A_2 C12_2 H12B_2 109.5 . . ?
C11_2 C12_2 H12C_2 109.5 . . ?
H12A_2 C12_2 H12C_2 109.5 . . ?
H12B_2 C12_2 H12C_2 109.5 . . ?
C11_2 C13_2 H13A_2 109.5 . . ?
C11_2 C13_2 H13B_2 109.5 . . ?
H13A_2 C13_2 H13B_2 109.5 . . ?
C11_2 C13_2 H13C_2 109.5 . . ?
H13A_2 C13_2 H13C_2 109.5 . . ?
H13B_2 C13_2 H13C_2 109.5 . . ?
C16_2 C15_2 C20_2 120.2(8) . . ?
C16_2 C15_2 Pt2_2 122.7(8) . . ?
C20_2 C15_2 Pt2_2 117.1(7) . . ?
C17_2 C16_2 C15_2 120.0(9) . . ?
C17_2 C16_2 H16_2 120.0 . . ?
C15_2 C16_2 H16_2 120.0 . . ?
F1_2 C17_2 C16_2 124.0(11) . . ?
F1_2 C17_2 C18_2 115.2(11) . . ?
C16_2 C17_2 C18_2 120.8(8) . . ?
C17_2 C18_2 C19_2 118.7(8) . . ?
C17_2 C18_2 H18_2 120.7 . . ?
C19_2 C18_2 H18_2 120.7 . . ?
F2_2 C19_2 C20_2 119.8(10) . . ?
F2_2 C19_2 C18_2 119.4(10) . . ?
C20_2 C19_2 C18_2 120.8(8) . . ?
C19_2 C20_2 C15_2 119.5(8) . . ?
C19_2 C20_2 C21_2 126.4(11) . . ?
C15_2 C20_2 C21_2 114.1(10) . . ?
C22_2 C21_2 N1_2 118.5(9) . . ?
C22_2 C21_2 C20_2 129.2(12) . . ?
N1_2 C21_2 C20_2 112.3(11) . . ?
C23_2 C22_2 C21_2 120.0(9) . . ?
C23_2 C22_2 H22_2 120.0 . . ?
C21_2 C22_2 H22_2 120.0 . . ?
C24_2 C23_2 C22_2 121.3(9) . . ?
C24_2 C23_2 H23_2 119.4 . . ?
C22_2 C23_2 H23_2 119.4 . . ?
C23_2 C24_2 C25_2 121.2(9) . . ?
C23_2 C24_2 H24_2 119.4 . . ?
C25_2 C24_2 H24_2 119.4 . . ?
C24_2 C25_2 N1_2 119.0(10) . . ?
C24_2 C25_2 H25_2 120.5 . . ?
N1_2 C25_2 H25_2 120.5 . . ?
C25_2 N1_2 C21_2 120.0(10) . . ?
C25_2 N1_2 Pt2_2 124.3(8) . . ?
C21_2 N1_2 Pt2_2 115.7(7) . . ?
N1_3 Pt3_3 C15_3 80.8(4) . . ?
N1_3 Pt3_3 O2_3 177.3(10) . . ?
C15_3 Pt3_3 O2_3 101.9(10) . . ?
N1_3 Pt3_3 O1_3 97.9(10) . . ?
C15_3 Pt3_3 O1_3 178.8(10) . . ?
O2_3 Pt3_3 O1_3 79.4(4) . . ?
C1_3 O1_3 Pt3_3 110.7(6) . . ?
C2_3 O2_3 Pt3_3 115.4(6) . . ?
O1_3 C1_3 C6_3 122.3(7) . . ?
O1_3 C1_3 C2_3 117.2(7) . . ?
C6_3 C1_3 C2_3 120.5(7) . . ?
O2_3 C2_3 C3_3 124.1(7) . . ?
O2_3 C2_3 C1_3 117.3(7) . . ?
C3_3 C2_3 C1_3 118.6(7) . . ?
C4_3 C3_3 C2_3 117.5(7) . . ?
C4_3 C3_3 C7_3 121.0(7) . . ?
C2_3 C3_3 C7_3 121.5(7) . . ?
C3_3 C4_3 C5_3 124.7(7) . . ?
C3_3 C4_3 H4_3 117.7 . . ?
C5_3 C4_3 H4_3 117.7 . . ?
C6_3 C5_3 C4_3 118.2(7) . . ?
C6_3 C5_3 C11_3 122.9(8) . . ?
C4_3 C5_3 C11_3 118.9(7) . . ?
C5_3 C6_3 C1_3 120.5(7) . . ?
C5_3 C6_3 H6_3 119.7 . . ?
C1_3 C6_3 H6_3 119.7 . . ?
C8_3 C7_3 C9_3 108.3(7) . . ?
C8_3 C7_3 C9_3 108.3(7) . 6_565 ?
C9_3 C7_3 C9_3 109.7(19) . 6_565 ?
C8_3 C7_3 C3_3 113.4(8) . . ?
C9_3 C7_3 C3_3 108.6(7) . . ?
C9_3 C7_3 C3_3 108.6(6) 6_565 . ?
C7_3 C8_3 H8A_3 109.5 . . ?
C7_3 C8_3 H8B_3 109.5 . . ?
H8A_3 C8_3 H8B_3 109.5 . . ?
C7_3 C8_3 H8C_3 109.5 . . ?
H8A_3 C8_3 H8C_3 109.5 . . ?
H8B_3 C8_3 H8C_3 109.5 . . ?
C7_3 C9_3 H9A_3 109.5 . . ?
C7_3 C9_3 H9B_3 109.5 . . ?
H9A_3 C9_3 H9B_3 109.5 . . ?
C7_3 C9_3 H9C_3 109.5 . . ?
H9A_3 C9_3 H9C_3 109.5 . . ?
H9B_3 C9_3 H9C_3 109.5 . . ?
C13_3 C11_3 C13_3 109(2) 6_565 . ?
C13_3 C11_3 C12_3 108.2(7) 6_565 . ?
C13_3 C11_3 C12_3 108.2(7) . . ?
C13_3 C11_3 C5_3 109.1(7) 6_565 . ?
C13_3 C11_3 C5_3 109.1(7) . . ?
C12_3 C11_3 C5_3 113.3(9) . . ?
C11_3 C12_3 H12A_3 109.5 . . ?
C11_3 C12_3 H12B_3 109.5 . . ?
H12A_3 C12_3 H12B_3 109.5 . . ?
C11_3 C12_3 H12C_3 109.5 . . ?
H12A_3 C12_3 H12C_3 109.5 . . ?
H12B_3 C12_3 H12C_3 109.5 . . ?
C11_3 C13_3 H13A_3 109.5 . . ?
C11_3 C13_3 H13B_3 109.5 . . ?
H13A_3 C13_3 H13B_3 109.5 . . ?
C11_3 C13_3 H13C_3 109.5 . . ?
H13A_3 C13_3 H13C_3 109.5 . . ?
H13B_3 C13_3 H13C_3 109.5 . . ?
C16_3 C15_3 C20_3 120.0(9) . . ?
C16_3 C15_3 Pt3_3 123.1(9) . . ?
C20_3 C15_3 Pt3_3 116.9(8) . . ?
C17_3 C16_3 C15_3 120.1(9) . . ?
C17_3 C16_3 H16_3 119.9 . . ?
C15_3 C16_3 H16_3 119.9 . . ?
F1_3 C17_3 C16_3 124.2(12) . . ?
F1_3 C17_3 C18_3 115.1(11) . . ?
C16_3 C17_3 C18_3 120.6(8) . . ?
C17_3 C18_3 C19_3 118.9(9) . . ?
C17_3 C18_3 H18_3 120.5 . . ?
C19_3 C18_3 H18_3 120.5 . . ?
C20_3 C19_3 F2_3 119.6(10) . . ?
C20_3 C19_3 C18_3 120.7(8) . . ?
F2_3 C19_3 C18_3 119.8(10) . . ?
C19_3 C20_3 C15_3 119.6(8) . . ?
C19_3 C20_3 C21_3 126.0(12) . . ?
C15_3 C20_3 C21_3 114.3(11) . . ?
C22_3 C21_3 N1_3 118.6(9) . . ?
C22_3 C21_3 C20_3 129.2(12) . . ?
N1_3 C21_3 C20_3 112.2(11) . . ?
C23_3 C22_3 C21_3 120.3(9) . . ?
C23_3 C22_3 H22_3 119.8 . . ?
C21_3 C22_3 H22_3 119.8 . . ?
C24_3 C23_3 C22_3 120.8(9) . . ?
C24_3 C23_3 H23_3 119.6 . . ?
C22_3 C23_3 H23_3 119.6 . . ?
C23_3 C24_3 C25_3 121.3(10) . . ?
C23_3 C24_3 H24_3 119.3 . . ?
C25_3 C24_3 H24_3 119.3 . . ?
C24_3 C25_3 N1_3 119.2(10) . . ?
C24_3 C25_3 H25_3 120.4 . . ?
N1_3 C25_3 H25_3 120.4 . . ?
C25_3 N1_3 C21_3 119.8(10) . . ?
C25_3 N1_3 Pt3_3 124.5(10) . . ?
C21_3 N1_3 Pt3_3 115.8(8) . . ?
N1_4 Pt4_4 C15_4 80.7(4) . . ?
N1_4 Pt4_4 O2_4 176.7(7) . . ?
C15_4 Pt4_4 O2_4 102.6(7) . . ?
N1_4 Pt4_4 O1_4 97.8(7) . . ?
C15_4 Pt4_4 O1_4 178.5(7) . . ?
O2_4 Pt4_4 O1_4 79.0(3) . . ?
C1_4 O1_4 Pt4_4 111.2(6) . . ?
C2_4 O2_4 Pt4_4 115.6(6) . . ?
O1_4 C1_4 C6_4 122.3(7) . . ?
O1_4 C1_4 C2_4 117.1(7) . . ?
C6_4 C1_4 C2_4 120.6(6) . . ?
O2_4 C2_4 C3_4 124.4(7) . . ?
O2_4 C2_4 C1_4 117.2(6) . . ?
C3_4 C2_4 C1_4 118.4(6) . . ?
C4_4 C3_4 C2_4 117.6(6) . . ?
C4_4 C3_4 C7_4 120.5(7) . . ?
C2_4 C3_4 C7_4 121.9(7) . . ?
C3_4 C4_4 C5_4 124.8(7) . . ?
C3_4 C4_4 H4_4 117.6 . . ?
C5_4 C4_4 H4_4 117.6 . . ?
C6_4 C5_4 C4_4 118.0(7) . . ?
C6_4 C5_4 C11_4 123.1(7) . . ?
C4_4 C5_4 C11_4 118.8(7) . . ?
C5_4 C6_4 C1_4 120.6(7) . . ?
C5_4 C6_4 H6_4 119.7 . . ?
C1_4 C6_4 H6_4 119.7 . . ?
C8_4 C7_4 C9_4 108.7(6) . . ?
C8_4 C7_4 C9_4 108.7(6) . 6 ?
C9_4 C7_4 C9_4 107.8(17) . 6 ?
C8_4 C7_4 C3_4 113.5(8) . . ?
C9_4 C7_4 C3_4 109.0(6) . . ?
C9_4 C7_4 C3_4 109.0(6) 6 . ?
C7_4 C8_4 H8A_4 109.5 . . ?
C7_4 C8_4 H8B_4 109.5 . . ?
H8A_4 C8_4 H8B_4 109.5 . . ?
C7_4 C8_4 H8C_4 109.5 . . ?
H8A_4 C8_4 H8C_4 109.5 . . ?
H8B_4 C8_4 H8C_4 109.5 . . ?
C7_4 C9_4 H9A_4 109.5 . . ?
C7_4 C9_4 H9B_4 109.5 . . ?
H9A_4 C9_4 H9B_4 109.5 . . ?
C7_4 C9_4 H9C_4 109.5 . . ?
H9A_4 C9_4 H9C_4 109.5 . . ?
H9B_4 C9_4 H9C_4 109.5 . . ?
C13_4 C11_4 C13_4 108.0(17) . 6 ?
C13_4 C11_4 C12_4 108.5(7) . . ?
C13_4 C11_4 C12_4 108.5(7) 6 . ?
C13_4 C11_4 C5_4 109.4(6) . . ?
C13_4 C11_4 C5_4 109.4(6) 6 . ?
C12_4 C11_4 C5_4 113.0(8) . . ?
C11_4 C12_4 H12A_4 109.5 . . ?
C11_4 C12_4 H12B_4 109.5 . . ?
H12A_4 C12_4 H12B_4 109.5 . . ?
C11_4 C12_4 H12C_4 109.5 . . ?
H12A_4 C12_4 H12C_4 109.5 . . ?
H12B_4 C12_4 H12C_4 109.5 . . ?
C11_4 C13_4 H13A_4 109.5 . . ?
C11_4 C13_4 H13B_4 109.5 . . ?
H13A_4 C13_4 H13B_4 109.5 . . ?
C11_4 C13_4 H13C_4 109.5 . . ?
H13A_4 C13_4 H13C_4 109.5 . . ?
H13B_4 C13_4 H13C_4 109.5 . . ?
C20_4 C15_4 C16_4 119.6(9) . . ?
C20_4 C15_4 Pt4_4 116.6(8) . . ?
C16_4 C15_4 Pt4_4 123.7(9) . . ?
C17_4 C16_4 C15_4 120.2(9) . . ?
C17_4 C16_4 H16_4 119.9 . . ?
C15_4 C16_4 H16_4 119.9 . . ?
F1_4 C17_4 C16_4 124.7(11) . . ?
F1_4 C17_4 C18_4 114.6(11) . . ?
C16_4 C17_4 C18_4 120.7(8) . . ?
C19_4 C18_4 C17_4 118.9(8) . . ?
C19_4 C18_4 H18_4 120.6 . . ?
C17_4 C18_4 H18_4 120.5 . . ?
F2_4 C19_4 C20_4 119.6(10) . . ?
F2_4 C19_4 C18_4 119.8(10) . . ?
C20_4 C19_4 C18_4 120.6(8) . . ?
C19_4 C20_4 C15_4 119.9(8) . . ?
C19_4 C20_4 C21_4 125.4(12) . . ?
C15_4 C20_4 C21_4 114.7(11) . . ?
C22_4 C21_4 N1_4 119.0(9) . . ?
C22_4 C21_4 C20_4 129.0(12) . . ?
N1_4 C21_4 C20_4 112.1(11) . . ?
C23_4 C22_4 C21_4 120.2(9) . . ?
C23_4 C22_4 H22_4 119.9 . . ?
C21_4 C22_4 H22_4 119.9 . . ?
C24_4 C23_4 C22_4 120.6(9) . . ?
C24_4 C23_4 H23_4 119.7 . . ?
C22_4 C23_4 H23_4 119.7 . . ?
C25_4 C24_4 C23_4 121.5(10) . . ?
C25_4 C24_4 H24_4 119.2 . . ?
C23_4 C24_4 H24_4 119.2 . . ?
C24_4 C25_4 N1_4 119.3(10) . . ?
C24_4 C25_4 H25_4 120.4 . . ?
N1_4 C25_4 H25_4 120.4 . . ?
C25_4 N1_4 C21_4 119.4(10) . . ?
C25_4 N1_4 Pt4_4 124.6(9) . . ?
C21_4 N1_4 Pt4_4 116.0(8) . . ?

loop_
_geom_bond_atom_site_label_1
_geom_bond_atom_site_label_2
_geom_bond_distance
_geom_bond_site_symmetry_2
_geom_bond_publ_flag
Pt1_1 N1_1 1.969(10) . ?
Pt1_1 C15_1 1.976(10) . ?
Pt1_1 O1_1 1.981(8) . ?
Pt1_1 O2_1 2.123(8) . ?
O1_1 C1_1 1.285(7) . ?
O2_1 C2_1 1.296(7) . ?
C1_1 C6_1 1.406(7) . ?
C1_1 C2_1 1.444(7) . ?
C2_1 C3_1 1.440(7) . ?
C3_1 C4_1 1.362(7) . ?
C3_1 C7_1 1.560(9) . ?
C4_1 C5_1 1.428(7) . ?
C4_1 H4_1 0.9300 . ?
C5_1 C6_1 1.376(7) . ?
C5_1 C11_1 1.547(9) . ?
C6_1 H6_1 0.9300 . ?
C7_1 C8_1 1.492(9) . ?
C7_1 C9_1 1.544(7) . ?
C7_1 C9_1 1.544(7) 6_565 ?
C8_1 H8A_1 0.9600 . ?
C8_1 H8B_1 0.9600 . ?
C8_1 H8C_1 0.9600 . ?
C9_1 H9A_1 0.9600 . ?
C9_1 H9B_1 0.9600 . ?
C9_1 H9C_1 0.9600 . ?
C11_1 C13_1 1.525(7) 6_565 ?
C11_1 C13_1 1.525(7) . ?
C11_1 C12_1 1.536(10) . ?
C12_1 H12A_1 0.9600 . ?
C12_1 H12B_1 0.9600 . ?
C12_1 H12C_1 0.9600 . ?
C13_1 H13A_1 0.9600 . ?
C13_1 H13B_1 0.9600 . ?
C13_1 H13C_1 0.9600 . ?
F1_1 C17_1 1.354(12) . ?
F2_1 C19_1 1.380(13) . ?
C15_1 C16_1 1.372(7) . ?
C15_1 C20_1 1.370(6) . ?
C16_1 C17_1 1.368(6) . ?
C16_1 H16_1 0.9300 . ?
C17_1 C18_1 1.373(6) . ?
C18_1 C19_1 1.379(6) . ?
C18_1 H18_1 0.9300 . ?
C19_1 C20_1 1.375(6) . ?
C20_1 C21_1 1.454(9) . ?
C21_1 C22_1 1.371(6) . ?
C21_1 N1_1 1.437(10) . ?
C22_1 C23_1 1.367(6) . ?
C22_1 H22_1 0.9300 . ?
C23_1 C24_1 1.365(6) . ?
C23_1 H23_1 0.9300 . ?
C24_1 C25_1 1.368(6) . ?
C24_1 H24_1 0.9300 . ?
C25_1 N1_1 1.380(10) . ?
C25_1 H25_1 0.9300 . ?
Pt2_2 N1_2 1.968(12) . ?
Pt2_2 O1_2 1.971(9) . ?
Pt2_2 C15_2 1.976(11) . ?
Pt2_2 O2_2 2.140(9) . ?
O1_2 C1_2 1.285(7) . ?
O2_2 C2_2 1.295(7) . ?
C1_2 C6_2 1.405(8) . ?
C1_2 C2_2 1.448(8) . ?
C2_2 C3_2 1.440(8) . ?
C3_2 C4_2 1.360(8) . ?
C3_2 C7_2 1.558(9) . ?
C4_2 C5_2 1.426(8) . ?
C4_2 H4_2 0.9300 . ?
C5_2 C6_2 1.373(8) . ?
C5_2 C11_2 1.547(9) . ?
C6_2 H6_2 0.9300 . ?
C7_2 C8_2 1.492(10) . ?
C7_2 C9_2 1.538(7) . ?
C7_2 C9_2 1.538(7) 6 ?
C8_2 H8A_2 0.9600 . ?
C8_2 H8B_2 0.9600 . ?
C8_2 H8C_2 0.9600 . ?
C9_2 H9A_2 0.9600 . ?
C9_2 H9B_2 0.9600 . ?
C9_2 H9C_2 0.9600 . ?
C11_2 C13_2 1.527(7) 6 ?
C11_2 C13_2 1.527(7) . ?
C11_2 C12_2 1.536(11) . ?
C12_2 H12A_2 0.9600 . ?
C12_2 H12B_2 0.9600 . ?
C12_2 H12C_2 0.9600 . ?
C13_2 H13A_2 0.9600 . ?
C13_2 H13B_2 0.9600 . ?
C13_2 H13C_2 0.9600 . ?
F1_2 C17_2 1.354(12) . ?
F2_2 C19_2 1.378(13) . ?
C15_2 C16_2 1.371(8) . ?
C15_2 C20_2 1.370(8) . ?
C16_2 C17_2 1.366(7) . ?
C16_2 H16_2 0.9300 . ?
C17_2 C18_2 1.374(7) . ?
C18_2 C19_2 1.380(7) . ?
C18_2 H18_2 0.9300 . ?
C19_2 C20_2 1.375(7) . ?
C20_2 C21_2 1.452(9) . ?
C21_2 C22_2 1.373(7) . ?
C21_2 N1_2 1.435(11) . ?
C22_2 C23_2 1.365(7) . ?
C22_2 H22_2 0.9300 . ?
C23_2 C24_2 1.365(7) . ?
C23_2 H23_2 0.9300 . ?
C24_2 C25_2 1.367(7) . ?
C24_2 H24_2 0.9300 . ?
C25_2 N1_2 1.379(11) . ?
C25_2 H25_2 0.9300 . ?
Pt3_3 N1_3 1.970(13) . ?
Pt3_3 C15_3 1.979(13) . ?
Pt3_3 O2_3 1.980(11) . ?
Pt3_3 O1_3 2.134(11) . ?
O1_3 C1_3 1.285(8) . ?
O2_3 C2_3 1.296(7) . ?
C1_3 C6_3 1.406(8) . ?
C1_3 C2_3 1.447(8) . ?
C2_3 C3_3 1.440(8) . ?
C3_3 C4_3 1.360(8) . ?
C3_3 C7_3 1.559(9) . ?
C4_3 C5_3 1.428(8) . ?
C4_3 H4_3 0.9300 . ?
C5_3 C6_3 1.374(8) . ?
C5_3 C11_3 1.547(10) . ?
C6_3 H6_3 0.9300 . ?
C7_3 C8_3 1.492(10) . ?
C7_3 C9_3 1.542(8) . ?
C7_3 C9_3 1.542(8) 6_565 ?
C8_3 H8A_3 0.9600 . ?
C8_3 H8B_3 0.9600 . ?
C8_3 H8C_3 0.9600 . ?
C9_3 H9A_3 0.9600 . ?
C9_3 H9B_3 0.9600 . ?
C9_3 H9C_3 0.9600 . ?
C11_3 C13_3 1.526(8) 6_565 ?
C11_3 C13_3 1.527(8) . ?
C11_3 C12_3 1.536(11) . ?
C12_3 H12A_3 0.9600 . ?
C12_3 H12B_3 0.9600 . ?
C12_3 H12C_3 0.9600 . ?
C13_3 H13A_3 0.9600 . ?
C13_3 H13B_3 0.9600 . ?
C13_3 H13C_3 0.9600 . ?
F1_3 C17_3 1.355(13) . ?
F2_3 C19_3 1.379(13) . ?
C15_3 C16_3 1.372(8) . ?
C15_3 C20_3 1.371(8) . ?
C16_3 C17_3 1.367(7) . ?
C16_3 H16_3 0.9300 . ?
C17_3 C18_3 1.374(7) . ?
C18_3 C19_3 1.378(7) . ?
C18_3 H18_3 0.9300 . ?
C19_3 C20_3 1.374(7) . ?
C20_3 C21_3 1.453(9) . ?
C21_3 C22_3 1.372(7) . ?
C21_3 N1_3 1.435(11) . ?
C22_3 C23_3 1.367(8) . ?
C22_3 H22_3 0.9300 . ?
C23_3 C24_3 1.365(8) . ?
C23_3 H23_3 0.9300 . ?
C24_3 C25_3 1.367(8) . ?
C24_3 H24_3 0.9300 . ?
C25_3 N1_3 1.380(11) . ?
C25_3 H25_3 0.9300 . ?
Pt4_4 N1_4 1.972(13) . ?
Pt4_4 C15_4 1.987(13) . ?
Pt4_4 O2_4 1.992(10) . ?
Pt4_4 O1_4 2.133(10) . ?
O1_4 C1_4 1.285(7) . ?
O2_4 C2_4 1.295(7) . ?
C1_4 C6_4 1.405(8) . ?
C1_4 C2_4 1.448(8) . ?
C2_4 C3_4 1.440(8) . ?
C3_4 C4_4 1.360(8) . ?
C3_4 C7_4 1.558(9) . ?
C4_4 C5_4 1.427(8) . ?
C4_4 H4_4 0.9300 . ?
C5_4 C6_4 1.373(8) . ?
C5_4 C11_4 1.547(9) . ?
C6_4 H6_4 0.9300 . ?
C7_4 C8_4 1.491(10) . ?
C7_4 C9_4 1.539(7) . ?
C7_4 C9_4 1.539(7) 6 ?
C8_4 H8A_4 0.9600 . ?
C8_4 H8B_4 0.9600 . ?
C8_4 H8C_4 0.9600 . ?
C9_4 H9A_4 0.9600 . ?
C9_4 H9B_4 0.9600 . ?
C9_4 H9C_4 0.9600 . ?
C11_4 C13_4 1.526(7) . ?
C11_4 C13_4 1.526(7) 6 ?
C11_4 C12_4 1.536(11) . ?
C12_4 H12A_4 0.9600 . ?
C12_4 H12B_4 0.9600 . ?
C12_4 H12C_4 0.9600 . ?
C13_4 H13A_4 0.9600 . ?
C13_4 H13B_4 0.9600 . ?
C13_4 H13C_4 0.9600 . ?
F1_4 C17_4 1.355(13) . ?
F2_4 C19_4 1.378(13) . ?
C15_4 C20_4 1.370(8) . ?
C15_4 C16_4 1.374(8) . ?
C16_4 C17_4 1.366(7) . ?
C16_4 H16_4 0.9300 . ?
C17_4 C18_4 1.374(7) . ?
C18_4 C19_4 1.376(7) . ?
C18_4 H18_4 0.9300 . ?
C19_4 C20_4 1.375(7) . ?
C20_4 C21_4 1.452(9) . ?
C21_4 C22_4 1.372(7) . ?
C21_4 N1_4 1.434(11) . ?
C22_4 C23_4 1.368(8) . ?
C22_4 H22_4 0.9300 . ?
C23_4 C24_4 1.366(8) . ?
C23_4 H23_4 0.9300 . ?
C24_4 C25_4 1.366(8) . ?
C24_4 H24_4 0.9300 . ?
C25_4 N1_4 1.380(11) . ?
C25_4 H25_4 0.9300 . ?
